data_4505104
loop_
_publ_author_name
'Dai, Yu-Mei'
'Ma, En'
'Tang, En'
'Zhang, Jian'
'Li, Zhao-Ji'
'Huang, Xu-Dong'
'Yao, Yuan-Gen'

_publ_section_title
;
 Paratactic Assembly of Two Distinct Units into a Unique 3D Architecture
;
_journal_issue 4
_journal_name_full 'Crystal Growth &amp; Design'
_journal_page_first 1313
_journal_paper_doi 10.1021/cg0500425
_journal_volume 5
_journal_year 2005
_chemical_formula_sum 'C46 H32.5 N6 O8.25 Zn2'
_chemical_formula_weight 931.56
_chemical_name_systematic
;
 ?
;
_space_group_IT_number 34
_symmetry_cell_setting orthorhombic
_symmetry_space_group_name_Hall 'P 2 -2n'
_symmetry_space_group_name_H-M 'P n n 2'
_atom_sites_solution_hydrogens geom
_atom_sites_solution_primary direct
_atom_sites_solution_secondary difmap
_audit_creation_method SHELXL-97
_cell_angle_alpha 90.00
_cell_angle_beta 90.00
_cell_angle_gamma 90.00
_cell_formula_units_Z 4
_cell_length_a 36.81(3)
_cell_length_b 10.419(9)
_cell_length_c 11.955(10)
_cell_measurement_reflns_used 9259
_cell_measurement_temperature 293(2)
_cell_measurement_theta_max 26.92
_cell_measurement_theta_min 2.95
_cell_volume 4585(7)
_computing_cell_refinement 'Siemens SMART & SAINT'
_computing_data_collection 'Siemens SMART'
_computing_data_reduction 'Siemens XPREP'
_computing_molecular_graphics 'Bruker SHELXTL'
_computing_publication_material 'Bruker SHELXTL'
_computing_structure_refinement 'Siemens SHELXTL'
_computing_structure_solution 'Siemens SHELXTL'
_diffrn_ambient_temperature 293(2)
_diffrn_measured_fraction_theta_full 0.959
_diffrn_measured_fraction_theta_max 0.959
_diffrn_measurement_device_type 'Bruker P4'
_diffrn_measurement_method '\w scans'
_diffrn_radiation_monochromator graphite
_diffrn_radiation_source 'fine-focus sealed tube'
_diffrn_radiation_type MoK\a
_diffrn_radiation_wavelength 0.71073
_diffrn_reflns_av_R_equivalents 0.0744
_diffrn_reflns_av_sigmaI/netI 0.1089
_diffrn_reflns_limit_h_max 46
_diffrn_reflns_limit_h_min -38
_diffrn_reflns_limit_k_max 13
_diffrn_reflns_limit_k_min -12
_diffrn_reflns_limit_l_max 15
_diffrn_reflns_limit_l_min -14
_diffrn_reflns_number 29177
_diffrn_reflns_theta_full 26.92
_diffrn_reflns_theta_max 26.92
_diffrn_reflns_theta_min 2.95
_diffrn_standards_decay_% none
_diffrn_standards_interval_count none
_diffrn_standards_interval_time none
_diffrn_standards_number none
_exptl_absorpt_coefficient_mu 1.104
_exptl_absorpt_correction_T_max 0.9150
_exptl_absorpt_correction_T_min 0.8200
_exptl_absorpt_correction_type empirical
_exptl_absorpt_process_details 'SADABS (Sheldrick, 1996)'
_exptl_crystal_colour Yellow
_exptl_crystal_density_diffrn 1.350
_exptl_crystal_density_method 'not measured'
_exptl_crystal_description Prism
_exptl_crystal_F_000 1904
_exptl_crystal_size_max .2500
_exptl_crystal_size_mid .1500
_exptl_crystal_size_min .0800
_refine_diff_density_max 0.844
_refine_diff_density_min -0.597
_refine_diff_density_rms 0.143
_refine_ls_abs_structure_details 'Flack H D (1983), Acta Cryst. A39, 876-881'
_refine_ls_abs_structure_Flack -0.001(16)
_refine_ls_extinction_method none
_refine_ls_goodness_of_fit_ref 0.959
_refine_ls_hydrogen_treatment none
_refine_ls_matrix_type full
_refine_ls_number_parameters 564
_refine_ls_number_reflns 9939
_refine_ls_number_restraints 1
_refine_ls_restrained_S_all 0.959
_refine_ls_R_factor_gt 0.0490
_refine_ls_shift/su_max 0.001
_refine_ls_shift/su_mean 0.000
_refine_ls_structure_factor_coef Fsqd
_refine_ls_weighting_details 'calc w=1/[\s^2^(Fo^2^)+(0.0717P)^2^+0.0000P] where P=(Fo^2^+2Fc^2^)/3'
_refine_ls_weighting_scheme calc
_refine_ls_wR_factor_gt 0.1074
_refine_ls_wR_factor_ref 0.1575
_reflns_number_gt 6632
_reflns_number_total 9939
_reflns_threshold_expression >2sigma(I)
_cod_data_source_file cg0500425si20050404_105050.cif
_cod_data_source_block
;
;
_cod_depositor_comments
;
The following automatic conversions were performed:

'_symmetry_cell_setting' value 'Orthorhombic' changed to
'orthorhombic' according to
/home/saulius/struct/CIF-dictionaries/cif_core.dic dictionary named
'cif_core.dic' version 2.4.1 from 2010-06-29.

Automatic conversion script
Id: cif_fix_values 1715 2011-07-08 13:25:40Z adriana 
;
_cod_original_sg_symbol_H-M Pnn2
_cod_original_formula_sum 'C46 H32.50 N6 O8.25 Zn2'
_cod_database_code 4505104
_refine_ls_r_factor_ref 0.0753

loop_
_symmetry_equiv_pos_as_xyz
'x, y, z'
'-x, -y, z'
'x+1/2, -y+1/2, z+1/2'
'-x+1/2, y+1/2, z+1/2'

loop_
_atom_site_label
_atom_site_type_symbol
_atom_site_fract_x
_atom_site_fract_y
_atom_site_fract_z
_atom_site_U_iso_or_equiv
_atom_site_adp_type
_atom_site_occupancy
_atom_site_symmetry_multiplicity
_atom_site_calc_flag
_atom_site_refinement_flags
Zn1 Zn 0.310201(17) 1.05664(5) -0.82347(6) 0.01716(16) Uani 1 1 d .
Zn2 Zn 0.037207(17) -0.34322(5) 0.16214(6) 0.01585(15) Uani 1 1 d .
O1 O 0.36500(11) 0.9303(3) -0.8275(4) 0.0265(9) Uani 1 1 d .
O1W O 0.0000 0.0000 -0.0446(11) 0.037(3) Uani 0.50 2 d SP
O2 O 0.30746(10) 0.8433(3) -0.8264(5) 0.0245(9) Uani 1 1 d .
O3 O 0.29464(12) 0.3500(4) -0.8574(5) 0.0412(15) Uani 1 1 d .
O4 O 0.34348(11) 0.2189(3) -0.8151(4) 0.0214(9) Uani 1 1 d .
O5 O 0.09433(12) -0.2160(3) 0.1463(4) 0.0315(11) Uani 1 1 d .
O6 O 0.03657(11) -0.1345(3) 0.1511(5) 0.0262(10) Uani 1 1 d .
O7 O 0.02117(10) 0.3621(3) 0.1738(4) 0.0227(8) Uani 1 1 d .
O8 O 0.07178(10) 0.4918(3) 0.1555(4) 0.0182(8) Uani 1 1 d .
N1 N 0.31336(16) 1.0428(5) -0.6266(5) 0.0257(15) Uani 1 1 d .
N2 N 0.30621(14) 1.0639(5) -0.0109(4) 0.0158(12) Uani 1 1 d .
N3 N 0.25013(14) 1.0734(5) -0.7862(4) 0.0233(12) Uani 1 1 d .
N4 N 0.06721(17) 1.0802(6) -0.5252(6) 0.0457(17) Uani 1 1 d .
N5 N 0.03329(16) -0.3516(5) 0.9727(5) 0.0175(13) Uani 1 1 d .
N6 N 0.03679(15) -0.3450(5) 0.3515(5) 0.0212(14) Uani 1 1 d .
C1 C 0.35939(17) 0.6956(6) -0.7961(5) 0.0192(13) Uani 1 1 d .
C2 C 0.33738(15) 0.5804(5) -0.8171(6) 0.0223(13) Uani 1 1 d .
H2A H 0.3138 0.5894 -0.8436 0.027 Uiso 1 1 calc R
C3 C 0.35163(17) 0.4542(5) -0.7976(5) 0.0201(14) Uani 1 1 d .
C4 C 0.38812(18) 0.4403(6) -0.7466(5) 0.0271(15) Uani 1 1 d .
H4A H 0.3972 0.3592 -0.7305 0.033 Uiso 1 1 calc R
C5 C 0.40953(19) 0.5534(6) -0.7220(5) 0.0271(15) Uani 1 1 d .
H5A H 0.4326 0.5449 -0.6912 0.033 Uiso 1 1 calc R
C6 C 0.39520(18) 0.6780(6) -0.7451(6) 0.0297(16) Uani 1 1 d .
H6A H 0.4090 0.7499 -0.7272 0.036 Uiso 1 1 calc R
C7 C 0.34305(16) 0.8304(5) -0.8181(6) 0.0257(14) Uani 1 1 d .
C8 C 0.32793(15) 0.3347(5) -0.8248(6) 0.0198(12) Uani 1 1 d .
C9 C 0.28988(19) 0.9621(6) -0.5664(5) 0.0273(15) Uani 1 1 d .
H9A H 0.2759 0.9036 -0.6063 0.033 Uiso 1 1 calc R
C10 C 0.28628(19) 0.9645(6) -0.4489(5) 0.0247(14) Uani 1 1 d .
H10A H 0.2697 0.9111 -0.4130 0.030 Uiso 1 1 calc R
C11 C 0.30914(19) 1.0527(6) -0.3847(6) 0.0220(18) Uani 1 1 d .
C12 C 0.33375(19) 1.1333(6) -0.4454(5) 0.0231(14) Uani 1 1 d .
H12A H 0.3489 1.1900 -0.4074 0.028 Uiso 1 1 calc R
C13 C 0.33490(18) 1.1260(6) -0.5676(5) 0.0230(15) Uani 1 1 d .
H13A H 0.3507 1.1794 -0.6064 0.028 Uiso 1 1 calc R
C14 C 0.3383(2) 1.0812(6) -0.0703(5) 0.0247(15) Uani 1 1 d .
H14A H 0.3596 1.0956 -0.0302 0.030 Uiso 1 1 calc R
C15 C 0.34035(18) 1.0781(6) -0.1901(5) 0.0239(14) Uani 1 1 d .
H15A H 0.3627 1.0884 -0.2254 0.029 Uiso 1 1 calc R
C16 C 0.30770(19) 1.0591(5) -0.2569(6) 0.0155(16) Uani 1 1 d .
C17 C 0.27366(19) 1.0439(6) -0.1933(6) 0.0274(15) Uani 1 1 d .
H17A H 0.2518 1.0306 -0.2308 0.033 Uiso 1 1 calc R
C18 C 0.27423(19) 1.0497(6) -0.0739(5) 0.0260(15) Uani 1 1 d .
H18A H 0.2523 1.0438 -0.0358 0.031 Uiso 1 1 calc R
C19 C 0.23764(18) 1.1773(6) -0.7259(6) 0.0286(15) Uani 1 1 d .
H19A H 0.2526 1.2489 -0.7201 0.034 Uiso 1 1 calc R
C20 C 0.20293(18) 1.1810(6) -0.6716(5) 0.0241(14) Uani 1 1 d .
H20A H 0.1961 1.2526 -0.6303 0.029 Uiso 1 1 calc R
C21 C 0.17860(17) 1.0720(6) -0.6819(5) 0.0223(14) Uani 1 1 d .
C22 C 0.19149(18) 0.9624(6) -0.7439(6) 0.0277(15) Uani 1 1 d .
H22A H 0.1769 0.8898 -0.7505 0.033 Uiso 1 1 calc R
C23 C 0.22737(18) 0.9647(6) -0.7965(5) 0.0221(14) Uani 1 1 d .
H23A H 0.2353 0.8939 -0.8371 0.027 Uiso 1 1 calc R
C24 C 0.0849(2) 1.1927(7) -0.5591(6) 0.0362(17) Uani 1 1 d .
H24A H 0.0732 1.2708 -0.5476 0.043 Uiso 1 1 calc R
C25 C 0.12063(19) 1.1934(6) -0.6115(5) 0.0288(15) Uani 1 1 d .
H25A H 0.1308 1.2700 -0.6363 0.035 Uiso 1 1 calc R
C26 C 0.14012(18) 1.0739(6) -0.6243(5) 0.0239(14) Uani 1 1 d .
C27 C 0.12286(19) 0.9574(6) -0.5881(6) 0.0319(16) Uani 1 1 d .
H27A H 0.1344 0.8787 -0.5977 0.038 Uiso 1 1 calc R
C28 C 0.0869(2) 0.9641(7) -0.5358(6) 0.0343(17) Uani 1 1 d .
H28A H 0.0766 0.8890 -0.5085 0.041 Uiso 1 1 calc R
C29 C 0.00400(19) -0.3061(7) 0.9093(5) 0.0292(16) Uani 1 1 d .
H29A H -0.0164 -0.2769 0.9476 0.035 Uiso 1 1 calc R
C30 C 0.0033(2) -0.3015(7) 0.7906(5) 0.0287(16) Uani 1 1 d .
H30A H -0.0169 -0.2671 0.7546 0.034 Uiso 1 1 calc R
C31 C 0.03376(19) -0.3502(6) 0.7238(5) 0.0156(16) Uani 1 1 d .
C32 C 0.06440(18) -0.3999(6) 0.7874(5) 0.0226(15) Uani 1 1 d .
H32A H 0.0848 -0.4314 0.7509 0.027 Uiso 1 1 calc R
C33 C 0.06261(19) -0.3995(6) 0.9091(5) 0.0192(14) Uani 1 1 d .
H33A H 0.0823 -0.4335 0.9479 0.023 Uiso 1 1 calc R
C34 C 0.01364(18) -0.2629(6) 0.4099(5) 0.0236(15) Uani 1 1 d .
H34A H -0.0011 -0.2075 0.3692 0.028 Uiso 1 1 calc R
C35 C 0.01146(18) -0.2598(6) 0.5291(5) 0.0217(14) Uani 1 1 d .
H35A H -0.0041 -0.2026 0.5647 0.026 Uiso 1 1 calc R
C36 C 0.03397(19) -0.3476(6) 0.5946(6) 0.0192(17) Uani 1 1 d .
C37 C 0.05769(18) -0.4339(6) 0.5331(5) 0.0226(15) Uani 1 1 d .
H37A H 0.0726 -0.4911 0.5714 0.027 Uiso 1 1 calc R
C38 C 0.0581(2) -0.4305(6) 0.4131(6) 0.0253(15) Uani 1 1 d .
H38A H 0.0731 -0.4874 0.3749 0.030 Uiso 1 1 calc R
C39 C 0.08690(18) 0.0183(5) 0.1165(5) 0.0188(13) Uani 1 1 d .
C40 C 0.06454(16) 0.1299(5) 0.1391(5) 0.0206(14) Uani 1 1 d .
H40A H 0.0409 0.1196 0.1649 0.025 Uiso 1 1 calc R
C41 C 0.07938(17) 0.2593(5) 0.1211(5) 0.0181(13) Uani 1 1 d .
C42 C 0.11571(18) 0.2755(5) 0.0767(5) 0.0204(13) Uani 1 1 d .
H42A H 0.1249 0.3576 0.0652 0.025 Uiso 1 1 calc R
C43 C 0.13788(18) 0.1642(5) 0.0501(5) 0.0229(14) Uani 1 1 d .
H43A H 0.1611 0.1750 0.0208 0.027 Uiso 1 1 calc R
C44 C 0.12363(18) 0.0354(6) 0.0693(5) 0.0241(14) Uani 1 1 d .
H44A H 0.1377 -0.0359 0.0518 0.029 Uiso 1 1 calc R
C45 C 0.07221(18) -0.1198(5) 0.1387(5) 0.0230(15) Uani 1 1 d .
C46 C 0.05520(15) 0.3789(5) 0.1524(5) 0.0160(12) Uani 1 1 d .

loop_
_atom_site_aniso_label
_atom_site_aniso_U_11
_atom_site_aniso_U_22
_atom_site_aniso_U_33
_atom_site_aniso_U_23
_atom_site_aniso_U_13
_atom_site_aniso_U_12
Zn1 0.0204(3) 0.0149(3) 0.0162(3) 0.0002(3) 0.0004(3) -0.0001(2)
Zn2 0.0195(3) 0.0130(3) 0.0150(3) 0.0004(3) 0.0003(3) 0.0012(2)
O1 0.043(2) 0.0111(17) 0.025(2) 0.004(2) -0.002(3) -0.0040(16)
O1W 0.043(9) 0.036(7) 0.031(8) 0.000 0.000 -0.002(6)
O2 0.019(2) 0.0207(19) 0.034(2) -0.004(3) 0.001(2) 0.0023(15)
O3 0.018(2) 0.021(2) 0.084(5) 0.003(3) -0.006(3) -0.0020(17)
O4 0.030(2) 0.0147(17) 0.019(2) 0.0013(18) -0.003(2) 0.0029(15)
O5 0.040(3) 0.0145(19) 0.040(3) -0.003(2) 0.007(2) 0.0074(17)
O6 0.026(2) 0.0165(18) 0.036(3) 0.003(2) -0.006(2) -0.0051(16)
O7 0.0129(19) 0.0259(19) 0.029(2) -0.005(2) -0.001(2) 0.0021(15)
O8 0.028(2) 0.0154(17) 0.012(2) -0.0015(18) 0.000(2) -0.0002(15)
N1 0.027(4) 0.028(3) 0.022(3) 0.007(2) -0.002(2) -0.004(2)
N2 0.020(3) 0.017(3) 0.011(3) 0.001(2) 0.000(2) -0.004(2)
N3 0.021(3) 0.022(3) 0.027(3) 0.005(2) 0.004(2) 0.001(2)
N4 0.021(3) 0.061(4) 0.055(4) -0.010(3) 0.009(3) -0.002(3)
N5 0.020(3) 0.021(3) 0.011(3) 0.004(2) 0.002(2) 0.001(2)
N6 0.016(3) 0.024(3) 0.023(3) 0.002(2) 0.000(2) 0.001(2)
C1 0.022(3) 0.021(3) 0.015(3) -0.005(2) 0.001(2) 0.002(2)
C2 0.015(3) 0.019(3) 0.032(4) 0.003(3) 0.004(3) 0.001(2)
C3 0.023(3) 0.014(3) 0.024(4) 0.000(2) 0.006(3) -0.001(2)
C4 0.025(4) 0.021(3) 0.035(4) 0.013(3) -0.003(3) 0.007(3)
C5 0.028(4) 0.027(3) 0.026(4) -0.005(3) -0.007(3) -0.001(3)
C6 0.023(4) 0.024(3) 0.042(4) -0.001(3) -0.010(3) -0.003(3)
C7 0.024(3) 0.020(3) 0.033(4) -0.001(3) 0.004(3) 0.001(2)
C8 0.024(3) 0.019(3) 0.016(3) 0.001(3) 0.006(3) -0.001(2)
C9 0.033(4) 0.029(3) 0.021(3) -0.001(3) -0.001(3) -0.013(3)
C10 0.026(4) 0.032(3) 0.017(3) -0.001(3) 0.004(3) -0.014(3)
C11 0.014(4) 0.029(4) 0.023(4) -0.002(3) -0.001(3) 0.000(3)
C12 0.029(4) 0.022(3) 0.018(3) 0.000(3) -0.003(3) -0.007(3)
C13 0.019(4) 0.031(4) 0.019(3) 0.012(3) -0.002(3) -0.006(3)
C14 0.027(4) 0.034(4) 0.013(3) -0.007(3) -0.002(3) -0.004(3)
C15 0.019(4) 0.033(4) 0.020(3) -0.004(3) 0.002(3) -0.010(3)
C16 0.027(4) 0.008(3) 0.011(3) 0.001(2) -0.002(3) -0.002(3)
C17 0.022(4) 0.032(4) 0.029(4) -0.004(3) -0.003(3) 0.001(3)
C18 0.025(4) 0.035(4) 0.017(3) -0.004(3) 0.002(3) -0.002(3)
C19 0.023(4) 0.022(3) 0.042(4) 0.004(3) 0.003(3) 0.002(3)
C20 0.029(4) 0.020(3) 0.023(3) 0.000(3) 0.004(3) 0.003(3)
C21 0.016(3) 0.030(3) 0.021(3) -0.001(3) -0.004(3) 0.003(3)
C22 0.017(4) 0.029(4) 0.037(4) 0.006(3) 0.003(3) 0.003(3)
C23 0.031(4) 0.024(3) 0.012(3) 0.002(2) -0.001(3) -0.003(3)
C24 0.028(4) 0.044(4) 0.036(4) -0.001(3) 0.003(3) 0.002(3)
C25 0.024(4) 0.033(4) 0.029(4) 0.004(3) -0.001(3) 0.000(3)
C26 0.023(4) 0.032(3) 0.017(3) -0.003(3) -0.004(3) 0.004(3)
C27 0.024(4) 0.032(4) 0.040(4) -0.001(3) -0.004(3) -0.008(3)
C28 0.033(4) 0.037(4) 0.033(4) -0.002(3) 0.010(3) -0.013(3)
C29 0.023(4) 0.045(4) 0.020(3) -0.001(3) 0.005(3) 0.014(3)
C30 0.025(4) 0.042(4) 0.019(3) 0.006(3) -0.003(3) 0.015(3)
C31 0.021(4) 0.015(3) 0.011(3) -0.002(2) 0.000(2) -0.002(3)
C32 0.016(3) 0.033(4) 0.019(3) 0.001(3) 0.000(3) 0.004(3)
C33 0.024(4) 0.023(3) 0.011(3) 0.003(2) -0.001(3) 0.003(3)
C34 0.023(4) 0.022(3) 0.026(4) 0.004(3) -0.002(3) 0.007(3)
C35 0.020(4) 0.025(3) 0.020(3) -0.005(3) 0.001(3) 0.008(3)
C36 0.014(4) 0.024(4) 0.020(4) 0.003(3) 0.001(3) -0.002(3)
C37 0.021(4) 0.030(4) 0.017(3) 0.004(3) -0.006(3) 0.009(3)
C38 0.028(4) 0.027(4) 0.021(3) 0.001(3) 0.004(3) 0.006(3)
C39 0.028(4) 0.013(3) 0.016(3) -0.004(2) 0.002(3) 0.000(2)
C40 0.017(3) 0.023(3) 0.022(4) -0.003(2) 0.003(2) 0.002(2)
C41 0.022(3) 0.017(3) 0.015(3) 0.001(2) -0.002(2) 0.002(2)
C42 0.024(4) 0.015(3) 0.022(3) -0.002(2) 0.004(3) -0.005(2)
C43 0.023(4) 0.016(3) 0.029(4) 0.006(3) 0.003(3) -0.001(3)
C44 0.021(4) 0.021(3) 0.031(4) -0.007(3) -0.001(3) 0.005(3)
C45 0.035(4) 0.012(3) 0.023(4) -0.001(2) -0.004(3) -0.001(2)
C46 0.022(3) 0.020(2) 0.006(3) 0.002(2) 0.006(3) 0.002(2)

loop_
_atom_type_symbol
_atom_type_description
_atom_type_scat_dispersion_real
_atom_type_scat_dispersion_imag
_atom_type_scat_source
C C 0.0033 0.0016 'International Tables Vol C Tables 4.2.6.8 and 6.1.1.4'
H H 0.0000 0.0000 'International Tables Vol C Tables 4.2.6.8 and 6.1.1.4'
N N 0.0061 0.0033 'International Tables Vol C Tables 4.2.6.8 and 6.1.1.4'
O O 0.0106 0.0060 'International Tables Vol C Tables 4.2.6.8 and 6.1.1.4'
Zn Zn 0.2839 1.4301 'International Tables Vol C Tables 4.2.6.8 and 6.1.1.4'

loop_
_geom_angle_atom_site_label_1
_geom_angle_atom_site_label_2
_geom_angle_atom_site_label_3
_geom_angle
_geom_angle_site_symmetry_1
_geom_angle_site_symmetry_3
O4 Zn1 O2 146.64(15) 1_565 .
O4 Zn1 N2 93.37(17) 1_565 1_554
O2 Zn1 N2 90.87(19) . 1_554
O4 Zn1 N3 120.08(17) 1_565 .
O2 Zn1 N3 92.05(16) . .
N2 Zn1 N3 97.46(18) 1_554 .
O4 Zn1 N1 88.43(18) 1_565 .
O2 Zn1 N1 87.5(2) . .
N2 Zn1 N1 178.19(17) 1_554 .
N3 Zn1 N1 81.76(19) . .
O4 Zn1 O1 87.26(15) 1_565 .
O2 Zn1 O1 59.46(13) . .
N2 Zn1 O1 93.06(18) 1_554 .
N3 Zn1 O1 149.81(16) . .
N1 Zn1 O1 86.86(19) . .
O8 Zn2 O7 121.34(14) 1_545 2
O8 Zn2 O6 143.68(15) 1_545 .
O7 Zn2 O6 94.82(14) 2 .
O8 Zn2 N6 91.99(18) 1_545 .
O7 Zn2 N6 85.9(2) 2 .
O6 Zn2 N6 93.9(2) . .
O8 Zn2 N5 88.26(18) 1_545 1_554
O7 Zn2 N5 89.9(2) 2 1_554
O6 Zn2 N5 88.7(2) . 1_554
N6 Zn2 N5 175.17(16) . 1_554
C7 O1 Zn1 85.2(3) . .
C7 O2 Zn1 93.2(3) . .
C8 O4 Zn1 118.3(4) . 1_545
C45 O6 Zn2 96.4(3) . .
C46 O7 Zn2 164.6(4) . 2
C46 O8 Zn2 116.1(3) . 1_565
C13 N1 C9 118.1(6) . .
C13 N1 Zn1 120.2(4) . .
C9 N1 Zn1 121.1(4) . .
C14 N2 C18 116.9(6) . .
C14 N2 Zn1 117.3(4) . 1_556
C18 N2 Zn1 125.8(4) . 1_556
C19 N3 C23 118.4(5) . .
C19 N3 Zn1 119.3(4) . .
C23 N3 Zn1 120.0(4) . .
C24 N4 C28 116.8(6) . .
C29 N5 C33 114.6(6) . .
C29 N5 Zn2 125.1(4) . 1_556
C33 N5 Zn2 120.1(4) . 1_556
C34 N6 C38 118.0(6) . .
C34 N6 Zn2 120.0(4) . .
C38 N6 Zn2 121.9(4) . .
C6 C1 C2 117.7(5) . .
C6 C1 C7 122.3(5) . .
C2 C1 C7 119.8(5) . .
C3 C2 C1 121.3(5) . .
C3 C2 H2A 119.4 . .
C1 C2 H2A 119.4 . .
C2 C3 C4 119.2(5) . .
C2 C3 C8 119.6(5) . .
C4 C3 C8 121.1(5) . .
C5 C4 C3 119.9(5) . .
C5 C4 H4A 120.1 . .
C3 C4 H4A 120.1 . .
C6 C5 C4 120.0(6) . .
C6 C5 H5A 120.0 . .
C4 C5 H5A 120.0 . .
C5 C6 C1 121.8(6) . .
C5 C6 H6A 119.1 . .
C1 C6 H6A 119.1 . .
O2 C7 O1 121.3(5) . .
O2 C7 C1 119.3(5) . .
O1 C7 C1 119.4(5) . .
O3 C8 O4 122.7(5) . .
O3 C8 C3 119.7(4) . .
O4 C8 C3 117.6(5) . .
N1 C9 C10 123.9(6) . .
N1 C9 H9A 118.1 . .
C10 C9 H9A 118.1 . .
C9 C10 C11 118.6(6) . .
C9 C10 H10A 120.7 . .
C11 C10 H10A 120.7 . .
C12 C11 C10 117.8(6) . .
C12 C11 C16 120.1(6) . .
C10 C11 C16 122.1(6) . .
C11 C12 C13 119.5(6) . .
C11 C12 H12A 120.2 . .
C13 C12 H12A 120.2 . .
N1 C13 C12 122.0(6) . .
N1 C13 H13A 119.0 . .
C12 C13 H13A 119.0 . .
N2 C14 C15 123.5(6) . .
N2 C14 H14A 118.3 . .
C15 C14 H14A 118.3 . .
C14 C15 C16 120.4(6) . .
C14 C15 H15A 119.8 . .
C16 C15 H15A 119.8 . .
C15 C16 C17 115.7(6) . .
C15 C16 C11 121.7(7) . .
C17 C16 C11 122.7(7) . .
C18 C17 C16 119.9(6) . .
C18 C17 H17A 120.1 . .
C16 C17 H17A 120.1 . .
N2 C18 C17 123.5(6) . .
N2 C18 H18A 118.2 . .
C17 C18 H18A 118.2 . .
N3 C19 C20 123.7(6) . .
N3 C19 H19A 118.1 . .
C20 C19 H19A 118.1 . .
C19 C20 C21 119.3(6) . .
C19 C20 H20A 120.3 . .
C21 C20 H20A 120.3 . .
C22 C21 C20 117.4(6) . .
C22 C21 C26 122.1(5) . .
C20 C21 C26 120.5(5) . .
C21 C22 C23 120.3(6) . .
C21 C22 H22A 119.8 . .
C23 C22 H22A 119.8 . .
N3 C23 C22 120.7(5) . .
N3 C23 H23A 119.6 . .
C22 C23 H23A 119.6 . .
N4 C24 C25 123.2(7) . .
N4 C24 H24A 118.4 . .
C25 C24 H24A 118.4 . .
C26 C25 C24 119.3(6) . .
C26 C25 H25A 120.3 . .
C24 C25 H25A 120.3 . .
C27 C26 C25 118.4(6) . .
C27 C26 C21 121.2(6) . .
C25 C26 C21 120.2(6) . .
C26 C27 C28 119.2(6) . .
C26 C27 H27A 120.4 . .
C28 C27 H27A 120.4 . .
N4 C28 C27 122.8(6) . .
N4 C28 H28A 118.6 . .
C27 C28 H28A 118.6 . .
N5 C29 C30 124.5(6) . .
N5 C29 H29A 117.7 . .
C30 C29 H29A 117.7 . .
C29 C30 C31 121.2(6) . .
C29 C30 H30A 119.4 . .
C31 C30 H30A 119.4 . .
C32 C31 C30 115.5(6) . .
C32 C31 C36 121.7(7) . .
C30 C31 C36 122.8(7) . .
C31 C32 C33 119.1(6) . .
C31 C32 H32A 120.5 . .
C33 C32 H32A 120.5 . .
N5 C33 C32 125.0(6) . .
N5 C33 H33A 117.5 . .
C32 C33 H33A 117.5 . .
N6 C34 C35 123.2(6) . .
N6 C34 H34A 118.4 . .
C35 C34 H34A 118.4 . .
C34 C35 C36 119.3(6) . .
C34 C35 H35A 120.4 . .
C36 C35 H35A 120.4 . .
C37 C36 C35 117.2(6) . .
C37 C36 C31 119.9(6) . .
C35 C36 C31 122.9(7) . .
C38 C37 C36 119.8(6) . .
C38 C37 H37A 120.1 . .
C36 C37 H37A 120.1 . .
N6 C38 C37 122.5(6) . .
N6 C38 H38A 118.8 . .
C37 C38 H38A 118.8 . .
C40 C39 C44 119.6(5) . .
C40 C39 C45 120.7(5) . .
C44 C39 C45 119.6(5) . .
C39 C40 C41 119.8(6) . .
C39 C40 H40A 120.1 . .
C41 C40 H40A 120.1 . .
C42 C41 C40 120.2(5) . .
C42 C41 C46 121.1(5) . .
C40 C41 C46 118.7(5) . .
C41 C42 C43 120.4(5) . .
C41 C42 H42A 119.8 . .
C43 C42 H42A 119.8 . .
C42 C43 C44 119.8(6) . .
C42 C43 H43A 120.1 . .
C44 C43 H43A 120.1 . .
C43 C44 C39 120.1(5) . .
C43 C44 H44A 120.0 . .
C39 C44 H44A 120.0 . .
O5 C45 O6 121.6(5) . .
O5 C45 C39 120.5(6) . .
O6 C45 C39 117.9(5) . .
O7 C46 O8 124.2(5) . .
O7 C46 C41 119.2(4) . .
O8 C46 C41 116.6(5) . .

loop_
_geom_bond_atom_site_label_1
_geom_bond_atom_site_label_2
_geom_bond_distance
_geom_bond_site_symmetry_2
Zn1 O4 2.090(4) 1_565
Zn1 O2 2.225(4) .
Zn1 N2 2.247(6) 1_554
Zn1 N3 2.262(6) .
Zn1 N1 2.361(6) .
Zn1 O1 2.409(4) .
Zn2 O8 2.140(4) 1_545
Zn2 O7 2.162(4) 2
Zn2 O6 2.179(4) .
Zn2 N6 2.264(6) .
Zn2 N5 2.271(6) 1_554
O1 C7 1.322(7) .
O2 C7 1.321(7) .
O3 C8 1.296(7) .
O4 C8 1.341(6) .
O4 Zn1 2.090(4) 1_545
O5 C45 1.294(7) .
O6 C45 1.329(7) .
O7 C46 1.290(6) .
O7 Zn2 2.162(4) 2
O8 C46 1.326(6) .
O8 Zn2 2.140(4) 1_565
N1 C13 1.370(9) .
N1 C9 1.404(8) .
N2 C14 1.389(8) .
N2 C18 1.405(8) .
N2 Zn1 2.247(6) 1_556
N3 C19 1.380(8) .
N3 C23 1.414(8) .
N4 C24 1.400(10) .
N4 C28 1.416(9) .
N5 C29 1.400(9) .
N5 C33 1.411(8) .
N5 Zn2 2.271(6) 1_556
N6 C34 1.395(8) .
N6 C38 1.397(9) .
C1 C6 1.464(9) .
C1 C2 1.470(8) .
C1 C7 1.550(8) .
C2 C3 1.435(8) .
C2 H2A 0.9300 .
C3 C4 1.482(9) .
C3 C8 1.555(8) .
C4 C5 1.447(9) .
C4 H4A 0.9300 .
C5 C6 1.428(9) .
C5 H5A 0.9300 .
C6 H6A 0.9300 .
C9 C10 1.412(9) .
C9 H9A 0.9300 .
C10 C11 1.463(9) .
C10 H10A 0.9300 .
C11 C12 1.433(9) .
C11 C16 1.530(7) .
C12 C13 1.463(9) .
C12 H12A 0.9300 .
C13 H13A 0.9300 .
C14 C15 1.435(9) .
C14 H14A 0.9300 .
C15 C16 1.456(9) .
C15 H15A 0.9300 .
C16 C17 1.475(9) .
C17 C18 1.429(9) .
C17 H17A 0.9300 .
C18 H18A 0.9300 .
C19 C20 1.434(9) .
C19 H19A 0.9300 .
C20 C21 1.452(9) .
C20 H20A 0.9300 .
C21 C22 1.442(9) .
C21 C26 1.575(9) .
C22 C23 1.463(9) .
C22 H22A 0.9300 .
C23 H23A 0.9300 .
C24 C25 1.457(9) .
C24 H24A 0.9300 .
C25 C26 1.446(9) .
C25 H25A 0.9300 .
C26 C27 1.437(9) .
C27 C28 1.465(10) .
C27 H27A 0.9300 .
C28 H28A 0.9300 .
C29 C30 1.420(9) .
C29 H29A 0.9300 .
C30 C31 1.468(9) .
C30 H30A 0.9300 .
C31 C32 1.456(9) .
C31 C36 1.544(7) .
C32 C33 1.456(9) .
C32 H32A 0.9300 .
C33 H33A 0.9300 .
C34 C35 1.428(9) .
C34 H34A 0.9300 .
C35 C36 1.462(9) .
C35 H35A 0.9300 .
C36 C37 1.453(9) .
C37 C38 1.436(9) .
C37 H37A 0.9300 .
C38 H38A 0.9300 .
C39 C40 1.449(8) .
C39 C44 1.476(9) .
C39 C45 1.560(8) .
C40 C41 1.471(8) .
C40 H40A 0.9300 .
C41 C42 1.448(9) .
C41 C46 1.577(8) .
C42 C43 1.454(8) .
C42 H42A 0.9300 .
C43 C44 1.458(8) .
C43 H43A 0.9300 .
C44 H44A 0.9300 .
